data_2006006
loop_
_publ_author_name
'Farran, J.'
'Alvarez-Larena, A.'
'Piniella, J. F.'
'Capparelli, M. V.'
'Torres-Castellanos, L.'

_publ_contact_author
;
     Dr. Mario V. Capparelli
     Unitat de Cristal.lografia
     Departament de Geologia
     Facultat de Ci\`encies CS
     Universitat Aut\`onoma de Barcelona
     08193 Bellaterra
     SPAIN
;
_publ_section_title
;
 Bis(<i>p</i>-methoxyphenyl) Telluride
;
_journal_issue 3
_journal_name_full 'Acta Crystallographica Section C'
_journal_page_first 342
_journal_page_last 343
_journal_paper_doi 10.1107/S0108270196013194
_journal_volume 53
_journal_year 1997
_chemical_formula_structural '(C6H4 O CH3)2 Te'
_chemical_formula_sum 'C14 H14 O2 Te'
_chemical_formula_weight 341.85
_chemical_name_systematic bis(p-methoxyphenyl)telluride
_space_group_IT_number 14
_symmetry_cell_setting monoclinic
_symmetry_space_group_name_Hall '-P 2yn'
_symmetry_space_group_name_H-M 'P 1 21/n 1'
_audit_creation_method SHELXL
_cell_angle_alpha 90.00
_cell_angle_beta 96.54(1)
_cell_angle_gamma 90.00
_cell_formula_units_Z 4
_cell_length_a 6.283(1)
_cell_length_b 26.437(2)
_cell_length_c 8.1851(9)
_cell_measurement_reflns_used 25
_cell_measurement_temperature 295(2)
_cell_measurement_theta_max 14.0
_cell_measurement_theta_min 11.6
_cell_volume 1350.7(3)
_computing_cell_refinement 'CAD-4 Software'
_computing_data_collection 'CAD-4 Software (Enraf-Nonius, 1989)'
_computing_molecular_graphics 'ZORTEP (Zsolnai & Pritzkow, 1994)'
_computing_publication_material SHELXL93
_computing_structure_refinement 'SHELXL93 (Sheldrick, 1993)'
_computing_structure_solution 'SHELXS86 (Sheldrick, 1990)'
_diffrn_ambient_temperature 295(2)
_diffrn_measurement_device 'Enraf Nonius CAD-4'
_diffrn_measurement_method '\w-2\q scans'
_diffrn_radiation_monochromator graphite
_diffrn_radiation_source 'fine-focus sealed tube'
_diffrn_radiation_type MoK\a
_diffrn_radiation_wavelength 0.71069
_diffrn_reflns_av_R_equivalents 0.0000
_diffrn_reflns_av_sigmaI/netI 0.0193
_diffrn_reflns_limit_h_max 7
_diffrn_reflns_limit_h_min -7
_diffrn_reflns_limit_k_max 31
_diffrn_reflns_limit_k_min 0
_diffrn_reflns_limit_l_max 9
_diffrn_reflns_limit_l_min 0
_diffrn_reflns_number 2373
_diffrn_reflns_theta_max 25.0
_diffrn_reflns_theta_min 1.5
_diffrn_standards_decay_% 0.0
_diffrn_standards_interval_time 60
_diffrn_standards_number 3
_exptl_absorpt_coefficient_mu 2.190
_exptl_absorpt_correction_T_max 0.786
_exptl_absorpt_correction_T_min 0.547
_exptl_absorpt_correction_type 'empirical from \y scans (North, Philips & Mathews, 1968)'
_exptl_crystal_colour colourless
_exptl_crystal_density_diffrn 1.681
_exptl_crystal_density_meas ?
_exptl_crystal_description plate
_exptl_crystal_F_000 664
_exptl_crystal_size_max 0.41
_exptl_crystal_size_mid 0.33
_exptl_crystal_size_min 0.11
_refine_diff_density_max 0.45
_refine_diff_density_min -0.58
_refine_ls_extinction_method none
_refine_ls_goodness_of_fit_all 1.084
_refine_ls_goodness_of_fit_obs 1.158
_refine_ls_hydrogen_treatment 'H atoms: see text'
_refine_ls_matrix_type full
_refine_ls_number_parameters 156
_refine_ls_number_reflns 2373
_refine_ls_number_restraints 0
_refine_ls_restrained_S_all 1.084
_refine_ls_restrained_S_obs 1.158
_refine_ls_R_factor_all 0.0359
_refine_ls_R_factor_obs 0.0250
_refine_ls_shift/esd_max 0.001
_refine_ls_shift/esd_mean 0.0001
_refine_ls_structure_factor_coef Fsqd
_refine_ls_weighting_details 'w = 1/[\s^2^(Fo^2^)+(0.0364P)^2^+0.4720P] where P=(Fo^2^+2Fc^2^)/3'
_refine_ls_weighting_scheme calc
_refine_ls_wR_factor_all 0.0688
_refine_ls_wR_factor_obs 0.0659
_reflns_number_observed 1940
_reflns_number_total 2373
_reflns_observed_criterion >2\s(I)
_cod_data_source_file mu1290.cif
_cod_data_source_block jj55
_cod_depositor_comments
;
The following automatic conversions were performed:

'_exptl_crystal_density_meas' value 'not measured' was changed to '?'
- the value is perceived as not measured.

Automatic conversion script
Id: cif_fix_values 3008 2015-01-20 13:52:24Z robertas 

The following automatic conversions were performed:

'_refine_ls_weighting_scheme' value 'calc w =
1/[\s^2^(Fo^2^)+(0.0364P)^2^+0.4720P] where P=(Fo^2^+2Fc^2^)/3' was
changed to 'calc'. New tag '_refine_ls_weighting_details' was
created. The value of the new tag was set to 'w =
1/[\s^2^(Fo^2^)+(0.0364P)^2^+0.4720P] where P=(Fo^2^+2Fc^2^)/3'.

Automatic conversion script
Id: cif_fix_values 3143 2015-03-26 13:38:13Z robertas 
;
_cod_original_sg_symbol_H-M 'P 21/n'
_cod_database_code 2006006

loop_
_symmetry_equiv_pos_as_xyz
'x, y, z'
'-x+1/2, y+1/2, -z+1/2'
'-x, -y, -z'
'x-1/2, -y-1/2, z-1/2'

loop_
_atom_site_aniso_label
_atom_site_aniso_U_11
_atom_site_aniso_U_12
_atom_site_aniso_U_13
_atom_site_aniso_U_22
_atom_site_aniso_U_23
_atom_site_aniso_U_33
Te 0.0603(2) 0.0050(1) 0.0127(1) 0.0552(2) 0.0009(1) 0.0633(2)
C1a 0.052(2) -0.002(1) 0.003(1) 0.049(2) 0.003(1) 0.047(2)
C2a 0.053(2) -0.002(2) -0.007(2) 0.054(2) 0.005(2) 0.057(2)
C3a 0.057(2) -0.007(2) -0.007(2) 0.054(2) -0.002(2) 0.055(2)
C4a 0.060(2) -0.003(1) 0.006(2) 0.043(2) 0.006(1) 0.056(2)
C5a 0.053(2) 0.004(2) -0.006(2) 0.055(2) 0.001(2) 0.060(2)
C6a 0.056(2) -0.003(2) -0.008(1) 0.052(2) -0.005(2) 0.051(2)
O1a 0.072(2) 0.009(1) 0.001(1) 0.052(1) -0.005(1) 0.082(2)
C7a 0.083(3) 0.031(2) -0.007(3) 0.076(3) -0.010(3) 0.117(4)
C1b 0.054(2) 0.006(1) -0.002(1) 0.046(2) 0.0002(13) 0.045(2)
C2b 0.068(2) 0.013(2) 0.021(2) 0.051(2) -0.001(2) 0.071(2)
C3b 0.082(2) 0.015(2) 0.025(2) 0.045(2) -0.003(2) 0.089(3)
C4b 0.064(2) 0.004(2) 0.008(2) 0.047(2) 0.000(2) 0.064(2)
C5b 0.055(2) 0.010(2) 0.010(2) 0.052(2) -0.005(2) 0.067(2)
C6b 0.060(2) 0.011(2) 0.007(2) 0.046(2) -0.002(2) 0.061(2)
O1b 0.085(2) 0.002(1) 0.035(2) 0.052(2) 0.001(1) 0.116(2)
C7b 0.073(3) 0.003(2) 0.032(3) 0.070(3) 0.026(3) 0.149(5)

loop_
_atom_site_label
_atom_site_occupancy
_atom_site_fract_x
_atom_site_fract_y
_atom_site_fract_z
_atom_site_U_iso_or_equiv
_atom_site_thermal_displace_type
_atom_site_calc_flag
_atom_site_refinement_flags
_atom_site_type_symbol
Te 1 0.22033(4) 0.27553(1) 0.61481(3) 0.0592(1) Uani d . Te
C1a 1 0.3844(5) 0.2121(1) 0.5352(4) 0.0494(7) Uani d . C
C2a 1 0.2845(5) 0.1811(1) 0.4121(4) 0.0558(8) Uani d . C
H2a 1 0.1516(5) 0.1902(1) 0.3584(4) 0.067 Uiso calc R H
C3a 1 0.3799(5) 0.1373(1) 0.3694(4) 0.0563(8) Uani d . C
H3a 1 0.3114(5) 0.1168(1) 0.2871(4) 0.068 Uiso calc R H
C4a 1 0.5790(5) 0.1231(1) 0.4483(4) 0.0529(8) Uani d . C
C5a 1 0.6814(5) 0.1541(1) 0.5689(4) 0.0570(8) Uani d . C
H5a 1 0.8157(5) 0.1453(1) 0.6209(4) 0.068 Uiso calc R H
C6a 1 0.5839(5) 0.1978(1) 0.6115(4) 0.0542(8) Uani d . C
H6a 1 0.6530(5) 0.2184(1) 0.6933(4) 0.065 Uiso calc R H
O1a 1 0.6564(4) 0.07809(9) 0.3988(3) 0.0691(7) Uani d . O
C7a 1 0.8637(7) 0.0626(2) 0.4701(6) 0.093(1) Uani d . C
H71a 1 0.9099(27) 0.0341(9) 0.411(3) 0.140 Uiso calc R H
H72a 1 0.8577(15) 0.053(1) 0.583(2) 0.140 Uiso calc R H
H73a 1 0.9631(14) 0.0899(5) 0.465(4) 0.140 Uiso calc R H
C1b 1 0.4055(5) 0.3338(1) 0.5252(4) 0.0489(7) Uani d . C
C2b 1 0.3421(6) 0.3830(1) 0.5501(4) 0.0623(9) Uani d . C
H2b 1 0.2225(6) 0.3889(1) 0.6047(4) 0.075 Uiso calc R H
C3b 1 0.4516(6) 0.4232(1) 0.4963(5) 0.071(1) Uani d . C
H3b 1 0.4056(6) 0.4560(1) 0.5147(5) 0.085 Uiso calc R H
C4b 1 0.6306(6) 0.4158(1) 0.4146(4) 0.0581(8) Uani d . C
C5b 1 0.6981(6) 0.3669(1) 0.3895(4) 0.0579(8) Uani d . C
H5b 1 0.8187(6) 0.3613(1) 0.3359(4) 0.069 Uiso calc R H
C6b 1 0.5860(5) 0.3262(1) 0.4443(4) 0.0560(8) Uani d . C
H26 1 0.6322(5) 0.2935(1) 0.4267(4) 0.067 Uiso calc R H
O1b 1 0.7244(5) 0.4587(1) 0.3623(4) 0.0824(8) Uani d . O
C7b 1 0.9048(7) 0.4541(2) 0.2780(7) 0.096(2) Uani d . C
H71b 1 0.9513(36) 0.4871(2) 0.248(4) 0.144 Uiso calc R H
H72b 1 0.8693(17) 0.434(1) 0.181(3) 0.144 Uiso calc R H
H73b 1 1.0178(21) 0.438(1) 0.348(2) 0.144 Uiso calc R H

loop_
_atom_type_symbol
_atom_type_description
_atom_type_scat_dispersion_real
_atom_type_scat_dispersion_imag
_atom_type_scat_source
C C 0.0033 0.0016 'International Tables Vol C Tables 4.2.6.8 and 6.1.1.4'
H H 0.0000 0.0000 'International Tables Vol C Tables 4.2.6.8 and 6.1.1.4'
O O 0.0106 0.0060 'International Tables Vol C Tables 4.2.6.8 and 6.1.1.4'
Te Te -0.5308 1.6751 'International Tables Vol C Tables 4.2.6.8 and 6.1.1.4'

loop_
_geom_angle_atom_site_label_1
_geom_angle_atom_site_label_2
_geom_angle_atom_site_label_3
_geom_angle
_geom_angle_publ_flag
C1a Te C1b 99.50(10) yes
C6a C1a C2a 118.4(3) ?
C6a C1a Te 121.6(2) yes
C2a C1a Te 119.7(2) yes
C3a C2a C1a 120.6(3) ?
C2a C3a C4a 120.4(3) ?
O1a C4a C5a 125.1(3) yes
O1a C4a C3a 115.4(3) yes
C5a C4a C3a 119.5(3) ?
C6a C5a C4a 119.7(3) ?
C5a C6a C1a 121.4(3) ?
C4a O1a C7a 118.0(3) yes
C2b C1b C6b 118.1(3) ?
C2b C1b Te 117.1(2) yes
C6b C1b Te 124.8(2) yes
C3b C2b C1b 121.3(3) ?
C2b C3b C4b 120.7(3) ?
O1b C4b C5b 125.3(3) yes
O1b C4b C3b 115.8(3) yes
C5b C4b C3b 118.9(3) ?
C4b C5b C6b 120.1(3) ?
C5b C6b C1b 120.8(3) ?
C4b O1b C7b 119.0(3) yes

loop_
_geom_bond_atom_site_label_1
_geom_bond_atom_site_label_2
_geom_bond_site_symmetry_2
_geom_bond_distance
_geom_bond_publ_flag
Te C1a . 2.110(3) yes
Te C1b . 2.112(3) yes
C1a C6a . 1.387(4) ?
C1a C2a . 1.392(4) ?
C2a C3a . 1.368(5) ?
C3a C4a . 1.392(5) ?
C4a O1a . 1.364(4) yes
C4a C5a . 1.383(5) ?
C5a C6a . 1.373(5) ?
O1a C7a . 1.425(5) yes
C1b C2b . 1.382(4) ?
C1b C6b . 1.392(4) ?
C2b C3b . 1.367(5) ?
C3b C4b . 1.386(5) ?
C4b O1b . 1.369(4) yes
C4b C5b . 1.382(5) ?
C5b C6b . 1.388(5) ?
O1b C7b . 1.398(5) yes

loop_
_cod_related_entry_id
_cod_related_entry_database
_cod_related_entry_code
1 ChemSpider 3796885
